data_2015871
loop_
_publ_author_name
'Pietsch, Markus'
'Nieger, Martin'
'G\"utschow, Michael'

_publ_section_title
;
 <i>N</i>-Benzyltetrahydropyrido-anellated thiophene derivatives: new
 anticholinesterases
;
_journal_coeditor_code SK3083
_journal_issue 3
_journal_name_full 'Acta Crystallographica Section C'
_journal_page_first o147
_journal_page_last o151
_journal_paper_doi 10.1107/S0108270107001461
_journal_volume 63
_journal_year 2007
_chemical_formula_iupac 'C20 H23 N3 O2 S'
_chemical_formula_moiety 'C20 H23 N3 O2 S'
_chemical_formula_sum 'C20 H23 N3 O2 S'
_chemical_formula_weight 369.47
_chemical_name_systematic 7-Benzyl-2-diethylamino-5,6,7,8-tetrahydro-3-oxa-9-thia-1,7-diazafluoren-4-one
_space_group_IT_number 14
_symmetry_cell_setting monoclinic
_symmetry_space_group_name_Hall '-P 2ybc'
_symmetry_space_group_name_H-M 'P 1 21/c 1'
_atom_sites_solution_hydrogens geom
_atom_sites_solution_primary direct
_atom_sites_solution_secondary difmap
_audit_creation_method SHELXL-97
_cell_angle_alpha 90.00
_cell_angle_beta 106.5030(10)
_cell_angle_gamma 90.00
_cell_formula_units_Z 4
_cell_length_a 12.0595(4)
_cell_length_b 8.9892(3)
_cell_length_c 18.0483(6)
_cell_measurement_reflns_used 3312
_cell_measurement_temperature 123(2)
_cell_measurement_theta_max 27.5
_cell_measurement_theta_min 1
_cell_volume 1875.93(11)
_computing_cell_refinement 'DENZO-SMN (Otwinowski & Minor, 1997)'
_computing_data_collection 'COLLECT (Nonius, 1998)'
_computing_data_reduction DENZO-SMN
_computing_molecular_graphics 'SHELXTL (Sheldrick, 2001)'
_computing_publication_material 'SHELXL97 (Sheldrick, 1997)'
_computing_structure_refinement 'SHELXL97 (Sheldrick, 1997)'
_computing_structure_solution 'SHELXS97 (Sheldrick, 1990)'
_diffrn_ambient_temperature 123(2)
_diffrn_measured_fraction_theta_full 0.989
_diffrn_measured_fraction_theta_max 0.949
_diffrn_measurement_device_type 'Nonius KappaCCD'
_diffrn_measurement_method 'rotation in phi and omega, 1 deg.'
_diffrn_radiation_monochromator graphite
_diffrn_radiation_source 'fine-focus sealed tube'
_diffrn_radiation_type MoK\a
_diffrn_radiation_wavelength 0.71073
_diffrn_reflns_av_R_equivalents 0.0255
_diffrn_reflns_av_sigmaI/netI 0.0370
_diffrn_reflns_limit_h_max 15
_diffrn_reflns_limit_h_min -15
_diffrn_reflns_limit_k_max 10
_diffrn_reflns_limit_k_min -11
_diffrn_reflns_limit_l_max 23
_diffrn_reflns_limit_l_min -16
_diffrn_reflns_number 10069
_diffrn_reflns_theta_full 25.00
_diffrn_reflns_theta_max 27.48
_diffrn_reflns_theta_min 3.27
_exptl_absorpt_coefficient_mu 0.192
_exptl_absorpt_correction_type none
_exptl_crystal_colour yellow
_exptl_crystal_density_diffrn 1.308
_exptl_crystal_density_method 'not measured'
_exptl_crystal_description block
_exptl_crystal_F_000 784
_exptl_crystal_size_max 0.60
_exptl_crystal_size_mid 0.50
_exptl_crystal_size_min 0.30
_refine_diff_density_max 0.214
_refine_diff_density_min -0.280
_refine_ls_extinction_method none
_refine_ls_goodness_of_fit_ref 1.075
_refine_ls_hydrogen_treatment constr
_refine_ls_matrix_type full
_refine_ls_number_parameters 235
_refine_ls_number_reflns 4092
_refine_ls_number_restraints 0
_refine_ls_restrained_S_all 1.075
_refine_ls_R_factor_all 0.0423
_refine_ls_R_factor_gt 0.0328
_refine_ls_shift/su_max 0.000
_refine_ls_shift/su_mean 0.000
_refine_ls_structure_factor_coef Fsqd
_refine_ls_weighting_details 'calc w=1/[\s^2^(Fo^2^)+(0.0465P)^2^+0.1983P] where P=(Fo^2^+2Fc^2^)/3'
_refine_ls_weighting_scheme calc
_refine_ls_wR_factor_gt 0.0867
_refine_ls_wR_factor_ref 0.0904
_reflns_number_gt 3374
_reflns_number_total 4092
_reflns_threshold_expression I>2\s(I)
_cod_data_source_file sk3083.cif
_cod_data_source_block II
_cod_original_sg_symbol_H-M 'P 21/c'
_cod_database_code 2015871
_cod_database_fobs_code 2015871

loop_
_symmetry_equiv_pos_as_xyz
'x, y, z'
'-x, y+1/2, -z+1/2'
'-x, -y, -z'
'x, -y-1/2, z-1/2'

loop_
_atom_site_type_symbol
_atom_site_label
_atom_site_fract_x
_atom_site_fract_y
_atom_site_fract_z
_atom_site_U_iso_or_equiv
_atom_site_adp_type
_atom_site_calc_flag
_atom_site_refinement_flags
_atom_site_occupancy
N N1 0.55658(8) 0.51507(11) 0.11573(5) 0.0192(2) Uani d . 1
C C2 0.53789(10) 0.65549(13) 0.12727(6) 0.0186(2) Uani d . 1
N N2 0.62200(8) 0.74882(11) 0.16308(6) 0.0200(2) Uani d . 1
C C21 0.60018(11) 0.90816(14) 0.16977(7) 0.0247(3) Uani d . 1
H H21A 0.5481 0.9434 0.1200 0.030 Uiso calc R 1
H H21B 0.6743 0.9624 0.1788 0.030 Uiso calc R 1
C C22 0.54676(13) 0.94707(17) 0.23377(8) 0.0364(3) Uani d . 1
H H22A 0.5349 1.0549 0.2345 0.055 Uiso calc R 1
H H22B 0.5986 0.9154 0.2836 0.055 Uiso calc R 1
H H22C 0.4722 0.8962 0.2247 0.055 Uiso calc R 1
C C23 0.73978(10) 0.69133(15) 0.19616(7) 0.0244(3) Uani d . 1
H H23A 0.7959 0.7644 0.1871 0.029 Uiso calc R 1
H H23B 0.7488 0.5980 0.1693 0.029 Uiso calc R 1
C C24 0.76704(13) 0.6615(2) 0.28142(9) 0.0472(4) Uani d . 1
H H24A 0.8461 0.6231 0.3007 0.071 Uiso calc R 1
H H24B 0.7126 0.5879 0.2907 0.071 Uiso calc R 1
H H24C 0.7603 0.7541 0.3085 0.071 Uiso calc R 1
O O3 0.43242(7) 0.72369(9) 0.10560(5) 0.02098(19) Uani d . 1
C C4 0.32978(9) 0.64628(14) 0.06735(7) 0.0203(3) Uani d . 1
O O4 0.24172(7) 0.71914(10) 0.05296(5) 0.0275(2) Uani d . 1
C C4A 0.34812(9) 0.49406(13) 0.05284(6) 0.0189(3) Uani d . 1
C C4B 0.26436(9) 0.38243(14) 0.01737(7) 0.0206(3) Uani d . 1
C C5 0.13585(10) 0.40177(15) -0.01428(8) 0.0263(3) Uani d . 1
H H5A 0.1176 0.4524 -0.0650 0.032 Uiso calc R 1
H H5B 0.1066 0.4641 0.0213 0.032 Uiso calc R 1
C C6 0.07766(11) 0.24990(15) -0.02333(8) 0.0273(3) Uani d . 1
H H6A 0.0824 0.2083 0.0283 0.033 Uiso calc R 1
H H6B -0.0051 0.2604 -0.0522 0.033 Uiso calc R 1
N N7 0.13420(9) 0.14833(12) -0.06494(6) 0.0256(2) Uani d . 1
C C71 0.06566(11) 0.01351(16) -0.09180(8) 0.0324(3) Uani d . 1
H H71A -0.0171 0.0407 -0.1117 0.039 Uiso calc R 1
H H71B 0.0741 -0.0553 -0.0477 0.039 Uiso calc R 1
C C72 0.10345(10) -0.06459(15) -0.15479(7) 0.0263(3) Uani d . 1
C C73 0.17449(12) -0.18859(15) -0.13935(8) 0.0319(3) Uani d . 1
H H73 0.1965 -0.2293 -0.0887 0.038 Uiso calc R 1
C C74 0.21427(12) -0.25465(15) -0.19670(9) 0.0350(3) Uani d . 1
H H74 0.2647 -0.3380 -0.1847 0.042 Uiso calc R 1
C C75 0.18032(12) -0.19873(17) -0.27112(8) 0.0350(3) Uani d . 1
H H75 0.2065 -0.2440 -0.3106 0.042 Uiso calc R 1
C C76 0.10778(12) -0.07623(16) -0.28757(8) 0.0333(3) Uani d . 1
H H76 0.0840 -0.0377 -0.3387 0.040 Uiso calc R 1
C C77 0.06958(10) -0.00936(16) -0.23017(7) 0.0285(3) Uani d . 1
H H77 0.0200 0.0747 -0.2422 0.034 Uiso calc R 1
C C8 0.25010(10) 0.10833(15) -0.01587(7) 0.0253(3) Uani d . 1
H H8A 0.2929 0.0537 -0.0467 0.030 Uiso calc R 1
H H8B 0.2435 0.0431 0.0269 0.030 Uiso calc R 1
C C8A 0.31368(10) 0.24800(13) 0.01616(7) 0.0215(3) Uani d . 1
S S9 0.46362(2) 0.25101(3) 0.058234(17) 0.02160(10) Uani d . 1
C C9A 0.45968(9) 0.43939(13) 0.07814(6) 0.0193(3) Uani d . 1

loop_
_atom_site_aniso_label
_atom_site_aniso_U_11
_atom_site_aniso_U_22
_atom_site_aniso_U_33
_atom_site_aniso_U_12
_atom_site_aniso_U_13
_atom_site_aniso_U_23
N1 0.0188(5) 0.0187(5) 0.0187(5) -0.0006(4) 0.0031(4) 0.0001(4)
C2 0.0194(5) 0.0218(6) 0.0145(5) 0.0009(5) 0.0048(4) 0.0023(5)
N2 0.0212(5) 0.0178(5) 0.0202(5) -0.0019(4) 0.0043(4) -0.0013(4)
C21 0.0295(6) 0.0188(6) 0.0252(6) -0.0022(5) 0.0071(5) -0.0020(5)
C22 0.0438(8) 0.0348(8) 0.0331(8) 0.0026(7) 0.0149(6) -0.0074(6)
C23 0.0187(6) 0.0231(7) 0.0298(7) -0.0027(5) 0.0046(5) -0.0004(5)
C24 0.0339(8) 0.0697(12) 0.0338(8) 0.0166(8) 0.0027(6) 0.0149(8)
O3 0.0199(4) 0.0202(5) 0.0207(4) 0.0025(3) 0.0024(3) -0.0003(3)
C4 0.0194(6) 0.0244(7) 0.0161(6) -0.0005(5) 0.0033(4) 0.0015(5)
O4 0.0225(4) 0.0292(5) 0.0281(5) 0.0063(4) 0.0029(4) 0.0010(4)
C4A 0.0191(5) 0.0225(6) 0.0145(5) 0.0003(5) 0.0039(4) 0.0010(5)
C4B 0.0197(5) 0.0250(7) 0.0167(6) -0.0023(5) 0.0043(4) 0.0003(5)
C5 0.0191(6) 0.0316(8) 0.0269(7) -0.0015(5) 0.0043(5) -0.0024(6)
C6 0.0205(6) 0.0356(8) 0.0260(7) -0.0065(5) 0.0067(5) -0.0025(6)
N7 0.0218(5) 0.0310(6) 0.0233(5) -0.0094(4) 0.0055(4) -0.0050(5)
C71 0.0309(7) 0.0381(8) 0.0295(7) -0.0168(6) 0.0109(6) -0.0060(6)
C72 0.0247(6) 0.0276(7) 0.0243(6) -0.0137(5) 0.0031(5) -0.0032(5)
C73 0.0359(7) 0.0270(7) 0.0266(7) -0.0112(6) -0.0008(6) 0.0026(6)
C74 0.0345(7) 0.0232(8) 0.0422(8) -0.0046(6) 0.0027(6) -0.0034(6)
C75 0.0362(7) 0.0357(8) 0.0330(8) -0.0111(7) 0.0097(6) -0.0121(6)
C76 0.0342(7) 0.0399(9) 0.0212(6) -0.0120(6) 0.0006(5) -0.0009(6)
C77 0.0234(6) 0.0302(8) 0.0275(7) -0.0056(5) 0.0001(5) -0.0007(6)
C8 0.0260(6) 0.0238(7) 0.0252(6) -0.0049(5) 0.0059(5) -0.0019(5)
C8A 0.0214(6) 0.0245(7) 0.0176(6) -0.0036(5) 0.0042(5) -0.0005(5)
S9 0.02096(16) 0.01875(17) 0.02313(17) -0.00013(12) 0.00312(12) -0.00123(12)
C9A 0.0216(6) 0.0204(6) 0.0158(5) -0.0010(5) 0.0052(4) 0.0008(5)

loop_
_atom_type_symbol
_atom_type_description
_atom_type_scat_dispersion_real
_atom_type_scat_dispersion_imag
_atom_type_scat_source
C C 0.0033 0.0016 'International Tables Vol C Tables 4.2.6.8 and 6.1.1.4'
H H 0.0000 0.0000 'International Tables Vol C Tables 4.2.6.8 and 6.1.1.4'
N N 0.0061 0.0033 'International Tables Vol C Tables 4.2.6.8 and 6.1.1.4'
O O 0.0106 0.0060 'International Tables Vol C Tables 4.2.6.8 and 6.1.1.4'
S S 0.1246 0.1234 'International Tables Vol C Tables 4.2.6.8 and 6.1.1.4'

loop_
_geom_angle_atom_site_label_1
_geom_angle_atom_site_label_2
_geom_angle_atom_site_label_3
_geom_angle
_geom_angle_publ_flag
C2 N1 C9A 113.61(10) y
N1 C2 N2 122.83(10) no
N1 C2 O3 125.16(10) y
N2 C2 O3 112.01(10) no
C2 N2 C21 121.64(10) ?
C2 N2 C23 119.34(10) ?
C21 N2 C23 119.02(10) ?
N2 C21 C22 114.40(11) ?
N2 C21 H21A 108.7 ?
C22 C21 H21A 108.7 ?
N2 C21 H21B 108.7 ?
C22 C21 H21B 108.7 ?
H21A C21 H21B 107.6 ?
C21 C22 H22A 109.5 ?
C21 C22 H22B 109.5 ?
H22A C22 H22B 109.5 ?
C21 C22 H22C 109.5 ?
H22A C22 H22C 109.5 ?
H22B C22 H22C 109.5 ?
N2 C23 C24 112.56(10) ?
N2 C23 H23A 109.1 ?
C24 C23 H23A 109.1 ?
N2 C23 H23B 109.1 ?
C24 C23 H23B 109.1 ?
H23A C23 H23B 107.8 ?
C23 C24 H24A 109.5 ?
C23 C24 H24B 109.5 ?
H24A C24 H24B 109.5 ?
C23 C24 H24C 109.5 ?
H24A C24 H24C 109.5 ?
H24B C24 H24C 109.5 ?
C2 O3 C4 122.20(9) y
O4 C4 O3 115.48(11) no
O4 C4 C4A 130.80(11) no
O3 C4 C4A 113.72(10) y
C9A C4A C4 117.96(10) y
C9A C4A C4B 113.17(11) no
C4 C4A C4B 128.81(10) no
C8A C4B C4A 112.01(10) no
C8A C4B C5 120.62(11) ?
C4A C4B C5 127.35(11) ?
C4B C5 C6 109.36(11) ?
C4B C5 H5A 109.8 ?
C6 C5 H5A 109.8 ?
C4B C5 H5B 109.8 ?
C6 C5 H5B 109.8 ?
H5A C5 H5B 108.3 ?
N7 C6 C5 110.23(10) ?
N7 C6 H6A 109.6 ?
C5 C6 H6A 109.6 ?
N7 C6 H6B 109.6 ?
C5 C6 H6B 109.6 ?
H6A C6 H6B 108.1 ?
C6 N7 C71 112.48(10) ?
C6 N7 C8 110.13(10) ?
C71 N7 C8 110.25(10) ?
N7 C71 C72 111.68(10) ?
N7 C71 H71A 109.3 ?
C72 C71 H71A 109.3 ?
N7 C71 H71B 109.3 ?
C72 C71 H71B 109.3 ?
H71A C71 H71B 107.9 ?
C73 C72 C77 118.38(13) ?
C73 C72 C71 121.57(12) ?
C77 C72 C71 120.02(13) ?
C72 C73 C74 121.20(13) ?
C72 C73 H73 119.4 ?
C74 C73 H73 119.4 ?
C75 C74 C73 119.86(14) ?
C75 C74 H74 120.1 ?
C73 C74 H74 120.1 ?
C74 C75 C76 119.47(14) ?
C74 C75 H75 120.3 ?
C76 C75 H75 120.3 ?
C77 C76 C75 120.58(13) ?
C77 C76 H76 119.7 ?
C75 C76 H76 119.7 ?
C76 C77 C72 120.48(13) ?
C76 C77 H77 119.8 ?
C72 C77 H77 119.8 ?
N7 C8 C8A 108.78(10) ?
N7 C8 H8A 109.9 ?
C8A C8 H8A 109.9 ?
N7 C8 H8B 109.9 ?
C8A C8 H8B 109.9 ?
H8A C8 H8B 108.3 ?
C4B C8A C8 125.22(11) ?
C4B C8A S9 112.62(9) no
C8 C8A S9 122.16(9) ?
C9A S9 C8A 91.10(5) no
N1 C9A C4A 127.34(11) y
N1 C9A S9 121.54(9) no
C4A C9A S9 111.10(9) no

loop_
_geom_bond_atom_site_label_1
_geom_bond_atom_site_label_2
_geom_bond_distance
_geom_bond_publ_flag
N1 C2 1.3093(16) yes
N1 C9A 1.3558(14) no
C2 N2 1.3334(15) y
C2 O3 1.3654(13) y
N2 C21 1.4674(16) ?
N2 C23 1.4695(15) ?
C21 C22 1.5148(18) ?
C21 H21A 0.9900 ?
C21 H21B 0.9900 ?
C22 H22A 0.9800 ?
C22 H22B 0.9800 ?
C22 H22C 0.9800 ?
C23 C24 1.5035(19) ?
C23 H23A 0.9900 ?
C23 H23B 0.9900 ?
C24 H24A 0.9800 ?
C24 H24B 0.9800 ?
C24 H24C 0.9800 ?
O3 C4 1.4169(14) y
C4 O4 1.2114(14) y
C4 C4A 1.4222(17) no
C4A C9A 1.3824(15) no
C4A C4B 1.4386(16) no
C4B C8A 1.3498(17) no
C4B C5 1.5018(15) ?
C5 C6 1.5225(18) ?
C5 H5A 0.9900 ?
C5 H5B 0.9900 ?
C6 N7 1.4675(17) ?
C6 H6A 0.9900 ?
C6 H6B 0.9900 ?
N7 C71 1.4695(16) ?
N7 C8 1.4710(15) ?
C71 C72 1.5125(19) ?
C71 H71A 0.9900 ?
C71 H71B 0.9900 ?
C72 C73 1.385(2) ?
C72 C77 1.3959(18) ?
C73 C74 1.391(2) ?
C73 H73 0.9500 ?
C74 C75 1.383(2) ?
C74 H74 0.9500 ?
C75 C76 1.385(2) ?
C75 H75 0.9500 ?
C76 C77 1.3849(19) ?
C76 H76 0.9500 ?
C77 H77 0.9500 ?
C8 C8A 1.4989(17) ?
C8 H8A 0.9900 ?
C8 H8B 0.9900 ?
C8A S9 1.7512(12) no
S9 C9A 1.7345(13) no

loop_
_geom_hbond_atom_site_label_D
_geom_hbond_atom_site_label_H
_geom_hbond_atom_site_label_A
_geom_hbond_site_symmetry_A
_geom_hbond_distance_DH
_geom_hbond_distance_HA
_geom_hbond_distance_DA
_geom_hbond_angle_DHA
C73 H73 O4 1_545 0.95 2.50 3.4341(16) 167

loop_
_geom_torsion_atom_site_label_1
_geom_torsion_atom_site_label_2
_geom_torsion_atom_site_label_3
_geom_torsion_atom_site_label_4
_geom_torsion
_geom_torsion_publ_flag
C9A N1 C2 N2 -179.86(10) no
C9A N1 C2 O3 0.89(16) no
N1 C2 N2 C21 175.05(11) ?
O3 C2 N2 C21 -5.62(15) ?
N1 C2 N2 C23 -4.42(17) ?
O3 C2 N2 C23 174.92(9) ?
C2 N2 C21 C22 80.24(14) ?
C23 N2 C21 C22 -100.29(13) ?
C2 N2 C23 C24 -97.92(14) ?
C21 N2 C23 C24 82.60(15) ?
N1 C2 O3 C4 0.04(17) no
N2 C2 O3 C4 -179.28(9) no
C2 O3 C4 O4 178.37(10) no
C2 O3 C4 C4A -1.15(15) no
O4 C4 C4A C9A -178.16(12) no
O3 C4 C4A C9A 1.27(15) no
O4 C4 C4A C4B -1.2(2) no
O3 C4 C4A C4B 178.25(10) no
C9A C4A C4B C8A -0.39(15) ?
C4 C4A C4B C8A -177.49(11) ?
C9A C4A C4B C5 178.15(11) ?
C4 C4A C4B C5 1.0(2) ?
C8A C4B C5 C6 15.71(16) ?
C4A C4B C5 C6 -162.71(11) ?
C4B C5 C6 N7 -49.80(13) ?
C5 C6 N7 C71 -166.12(11) ?
C5 C6 N7 C8 70.47(13) ?
C6 N7 C71 C72 161.71(11) ?
C8 N7 C71 C72 -74.95(14) ?
N7 C71 C72 C73 100.64(15) ?
N7 C71 C72 C77 -77.42(14) ?
C77 C72 C73 C74 1.84(19) ?
C71 C72 C73 C74 -176.25(11) ?
C72 C73 C74 C75 -1.7(2) ?
C73 C74 C75 C76 0.7(2) ?
C74 C75 C76 C77 0.3(2) ?
C75 C76 C77 C72 -0.12(19) ?
C73 C72 C77 C76 -0.91(18) ?
C71 C72 C77 C76 177.20(11) ?
C6 N7 C8 C8A -50.28(13) ?
C71 N7 C8 C8A -174.97(10) ?
C4A C4B C8A C8 179.21(11) ?
C5 C4B C8A C8 0.56(19) ?
C4A C4B C8A S9 0.18(13) n
C5 C4B C8A S9 -178.47(9) ?
N7 C8 C8A C4B 16.29(17) ?
N7 C8 C8A S9 -164.77(8) ?
C4B C8A S9 C9A 0.04(10) n
C8 C8A S9 C9A -179.02(11) ?
C2 N1 C9A C4A -0.71(17) no
C2 N1 C9A S9 -178.81(9) no
C4 C4A C9A N1 -0.41(18) no
C4B C4A C9A N1 -177.85(11) no
C4 C4A C9A S9 177.86(9) no
C4B C4A C9A S9 0.42(13) no
C8A S9 C9A N1 178.12(10) n
C8A S9 C9A C4A -0.27(9) n

loop_
_cod_related_entry_id
_cod_related_entry_database
_cod_related_entry_code
1 ChemSpider 9676358
